data_7202743
loop_
_publ_author_name
'Olivier Jeannin'
'Rodolphe Cl\'erac'
'Marc Fourmigu\'e'

_publ_section_title
;
 Trifluoromethyl order?disorder transition in nickel dithiolene uniform
 spin chains
;
_journal_issue 6
_journal_name_full CrystEngComm
_journal_page_first 488
_journal_paper_doi 10.1039/b701480e
_journal_volume 9
_journal_year 2007
_chemical_formula_sum 'C12 H12 F6 N3 Ni S4'
_chemical_formula_weight 499.20
_chemical_name_common 'Me4N+, [Ni(tfadt)2]-'
_chemical_name_systematic
;
?
;
_space_group_IT_number 12
_symmetry_cell_setting monoclinic
_symmetry_space_group_name_Hall '-C 2y'
_symmetry_space_group_name_H-M 'C 1 2/m 1'
_atom_sites_solution_hydrogens geom
_atom_sites_solution_primary direct
_atom_sites_solution_secondary difmap
_audit_creation_method SHELXL-97
_cell_angle_alpha 90.00
_cell_angle_beta 97.587(12)
_cell_angle_gamma 90.00
_cell_formula_units_Z 4
_cell_length_a 24.016(3)
_cell_length_b 7.4363(6)
_cell_length_c 11.1585(10)
_cell_measurement_reflns_used 4539
_cell_measurement_temperature 293(2)
_cell_measurement_theta_max 25.2
_cell_measurement_theta_min 2.4
_cell_volume 1975.4(3)
_computing_cell_refinement 'CELL, Stoe-IPDS'
_computing_data_collection 'EXPOSE, Stoe-IPDS'
_computing_data_reduction 'INTEGRATE, Stoe-IPDS'
_computing_structure_refinement 'SHELXL-97 (Sheldrick, 1997)'
_computing_structure_solution 'SHELXS-97 (Sheldrick, 1997)'
_diffrn_ambient_temperature 293(2)
_diffrn_detector_area_resol_mean 6.66
_diffrn_measured_fraction_theta_full 0.938
_diffrn_measured_fraction_theta_max 0.938
_diffrn_measurement_device_type 'STOE IPDS'
_diffrn_measurement_method 'Oscillation, phi incr. 1 deg'
_diffrn_radiation_monochromator graphite
_diffrn_radiation_source 'fine-focus sealed tube'
_diffrn_radiation_type MoK\a
_diffrn_radiation_wavelength 0.71073
_diffrn_reflns_av_R_equivalents 0.1049
_diffrn_reflns_av_sigmaI/netI 0.0813
_diffrn_reflns_limit_h_max 29
_diffrn_reflns_limit_h_min -29
_diffrn_reflns_limit_k_max 8
_diffrn_reflns_limit_k_min -9
_diffrn_reflns_limit_l_max 12
_diffrn_reflns_limit_l_min -12
_diffrn_reflns_number 7693
_diffrn_reflns_theta_full 25.82
_diffrn_reflns_theta_max 25.82
_diffrn_reflns_theta_min 2.67
_exptl_absorpt_coefficient_mu 1.460
_exptl_absorpt_correction_T_max 0.9604
_exptl_absorpt_correction_T_min 0.5896
_exptl_absorpt_correction_type multi-scan
_exptl_absorpt_process_details
;
[c.f. r.h. blessing, acta cryst. (1995), a51, 33-38]
;
_exptl_crystal_colour black
_exptl_crystal_density_diffrn 1.679
_exptl_crystal_density_method 'not measured'
_exptl_crystal_description plate
_exptl_crystal_F_000 1004
_exptl_crystal_size_max 0.73
_exptl_crystal_size_mid 0.38
_exptl_crystal_size_min 0.022
_refine_diff_density_max 0.456
_refine_diff_density_min -0.374
_refine_diff_density_rms 0.080
_refine_ls_extinction_method none
_refine_ls_goodness_of_fit_ref 0.993
_refine_ls_hydrogen_treatment constr
_refine_ls_matrix_type full
_refine_ls_number_parameters 164
_refine_ls_number_reflns 1940
_refine_ls_number_restraints 0
_refine_ls_restrained_S_all 0.993
_refine_ls_R_factor_all 0.1059
_refine_ls_R_factor_gt 0.0648
_refine_ls_shift/su_max 0.000
_refine_ls_shift/su_mean 0.000
_refine_ls_structure_factor_coef Fsqd
_refine_ls_weighting_details 'calc w=1/[\s^2^(Fo^2^)+(0.1173P)^2^+0.0000P] where P=(Fo^2^+2Fc^2^)/3'
_refine_ls_weighting_scheme calc
_refine_ls_wR_factor_gt 0.1766
_refine_ls_wR_factor_ref 0.1992
_reflns_number_gt 1109
_reflns_number_total 1940
_reflns_threshold_expression >2sigma(I)
_cod_data_source_file b701480e.txt
_cod_data_source_block oj133
_cod_original_sg_symbol_H-M C2/m
_cod_database_code 7202743

loop_
_symmetry_equiv_pos_as_xyz
'x, y, z'
'-x, y, -z'
'x+1/2, y+1/2, z'
'-x+1/2, y+1/2, -z'
'-x, -y, -z'
'x, -y, z'
'-x+1/2, -y+1/2, -z'
'x+1/2, -y+1/2, z'

loop_
_atom_site_label
_atom_site_type_symbol
_atom_site_fract_x
_atom_site_fract_y
_atom_site_fract_z
_atom_site_U_iso_or_equiv
_atom_site_adp_type
_atom_site_occupancy
_atom_site_symmetry_multiplicity
_atom_site_calc_flag
_atom_site_refinement_flags
_atom_site_disorder_assembly
_atom_site_disorder_group
Ni01 Ni 0.70063(4) 0.0000 0.47476(10) 0.0643(4) Uani 1 2 d S . .
S1 S 0.61032(11) 0.0000 0.4656(3) 0.0940(8) Uani 1 2 d S . .
S2 S 0.69631(12) 0.0000 0.2828(2) 0.0835(7) Uani 1 2 d S . .
S3 S 0.79012(9) 0.0000 0.4872(2) 0.0708(6) Uani 1 2 d S . .
S4 S 0.70450(10) 0.0000 0.6666(2) 0.0795(7) Uani 1 2 d S . .
C1 C 0.5867(5) 0.0000 0.3183(12) 0.093(3) Uani 1 2 d S . .
C2 C 0.6247(4) 0.0000 0.2346(9) 0.082(3) Uani 1 2 d S . .
C3 C 0.5274(7) 0.0000 0.2807(17) 0.140(6) Uani 1 2 d S . .
C4 C 0.6034(7) 0.0000 0.1020(11) 0.113(4) Uani 1 2 d S . .
C5 C 0.8130(3) 0.0000 0.6408(8) 0.064(2) Uani 1 2 d S . .
C6 C 0.7742(4) 0.0000 0.7215(8) 0.070(2) Uani 1 2 d S . .
C7 C 0.8737(5) 0.0000 0.6715(10) 0.085(3) Uani 1 2 d S . .
C8 C 0.7889(6) 0.0000 0.8488(12) 0.104(3) Uani 1 2 d S . .
C1B C 0.5602(7) 0.5000 0.6478(14) 0.150(7) Uani 0.86 2 d SP . .
H1B1 H 0.5522 0.6216 0.6223 0.224 Uiso 0.43 1 calc PR . .
H1B2 H 0.5257 0.4353 0.6482 0.224 Uiso 0.43 1 calc PR . .
H1B3 H 0.5824 0.4430 0.5930 0.224 Uiso 0.43 1 calc PR . .
C'1B C 0.656(2) 0.5000 0.808(5) 0.060(13) Uani 0.14 2 d SP . .
H'1A H 0.6636 0.5000 0.8942 0.090 Uiso 0.14 2 calc SPR . .
H'1B H 0.6718 0.6054 0.7762 0.090 Uiso 0.07 1 calc PR . .
H'1C H 0.6718 0.3946 0.7762 0.090 Uiso 0.07 1 calc PR . .
C2B C 0.5507(5) 0.5000 0.8608(12) 0.125(4) Uani 1 2 d S . .
H2B1 H 0.5711 0.5000 0.9408 0.187 Uiso 1 2 calc SR . .
H2B2 H 0.5275 0.3946 0.8501 0.187 Uiso 0.50 1 calc PR . .
H2B3 H 0.5275 0.6054 0.8501 0.187 Uiso 0.50 1 calc PR . .
C3B C 0.6267(5) 0.3389(13) 0.7909(12) 0.133(4) Uani 0.86 1 d P . .
H3B1 H 0.6464 0.3426 0.8715 0.199 Uiso 0.86 1 calc PR . .
H3B2 H 0.6533 0.3353 0.7338 0.199 Uiso 0.86 1 calc PR . .
H3B3 H 0.6035 0.2334 0.7816 0.199 Uiso 0.86 1 calc PR . .
C'3B C 0.573(2) 0.331(5) 0.702(6) 0.10(2) Uani 0.14 1 d P . .
H'3A H 0.5864 0.2288 0.7501 0.155 Uiso 0.14 1 calc PR . .
H'3B H 0.5880 0.3287 0.6269 0.155 Uiso 0.14 1 calc PR . .
H'3C H 0.5327 0.3278 0.6873 0.155 Uiso 0.14 1 calc PR . .
F1 F 0.6450(4) 0.0000 0.0354(8) 0.152(3) Uani 1 2 d S . .
F2 F 0.5715(4) -0.1418(9) 0.0694(6) 0.193(3) Uani 1 1 d . . .
F3 F 0.7700(4) 0.1357(8) 0.9041(5) 0.179(3) Uani 1 1 d . . .
F4 F 0.8411(4) 0.0000 0.8887(8) 0.252(8) Uani 1 2 d S . .
N1 N 0.4835(6) 0.0000 0.2641(16) 0.176(6) Uani 1 2 d S . .
N2 N 0.9199(4) 0.0000 0.6920(12) 0.132(4) Uani 1 2 d S . .
N1B N 0.5914(3) 0.5000 0.7693(7) 0.0722(18) Uani 1 2 d S . .

loop_
_atom_site_aniso_label
_atom_site_aniso_U_11
_atom_site_aniso_U_22
_atom_site_aniso_U_33
_atom_site_aniso_U_23
_atom_site_aniso_U_13
_atom_site_aniso_U_12
Ni01 0.0729(7) 0.0579(5) 0.0616(7) 0.000 0.0075(5) 0.000
S1 0.0771(15) 0.1042(17) 0.101(2) 0.000 0.0121(13) 0.000
S2 0.1016(18) 0.0841(14) 0.0633(16) 0.000 0.0055(12) 0.000
S3 0.0732(13) 0.0808(13) 0.0601(14) 0.000 0.0153(10) 0.000
S4 0.0831(15) 0.0856(14) 0.0735(17) 0.000 0.0236(12) 0.000
C1 0.093(7) 0.076(5) 0.109(9) 0.000 0.005(6) 0.000
C2 0.103(7) 0.059(4) 0.077(7) 0.000 -0.012(5) 0.000
C3 0.103(10) 0.120(9) 0.182(16) 0.000 -0.039(11) 0.000
C4 0.161(12) 0.102(8) 0.068(9) 0.000 -0.017(8) 0.000
C5 0.075(5) 0.053(4) 0.065(6) 0.000 0.012(4) 0.000
C6 0.088(6) 0.072(5) 0.052(6) 0.000 0.016(4) 0.000
C7 0.088(7) 0.075(5) 0.087(8) 0.000 0.000(5) 0.000
C8 0.134(10) 0.099(7) 0.078(9) 0.000 0.009(7) 0.000
C1B 0.115(12) 0.27(2) 0.063(10) 0.000 -0.004(8) 0.000
C'1B 0.08(4) 0.04(2) 0.06(4) 0.000 0.02(3) 0.000
C2B 0.096(8) 0.186(12) 0.103(10) 0.000 0.051(7) 0.000
C3B 0.138(9) 0.116(7) 0.151(11) 0.002(7) 0.048(7) 0.027(7)
C'3B 0.09(3) 0.06(2) 0.15(6) -0.02(3) -0.03(3) 0.01(2)
F1 0.156(7) 0.208(8) 0.093(7) 0.000 0.026(5) 0.000
F2 0.277(9) 0.152(5) 0.128(6) -0.029(4) -0.055(5) -0.050(5)
F3 0.325(10) 0.141(4) 0.067(4) -0.031(3) 0.012(4) 0.035(5)
F4 0.132(7) 0.55(3) 0.067(6) 0.000 -0.017(5) 0.000
N1 0.097(9) 0.210(14) 0.219(19) 0.000 0.019(10) 0.000
N2 0.068(6) 0.150(9) 0.171(12) 0.000 -0.009(6) 0.000
N1B 0.068(4) 0.078(4) 0.072(5) 0.000 0.015(3) 0.000

loop_
_atom_type_symbol
_atom_type_description
_atom_type_scat_dispersion_real
_atom_type_scat_dispersion_imag
_atom_type_scat_source
C C 0.0033 0.0016 'International Tables Vol C Tables 4.2.6.8 and 6.1.1.4'
H H 0.0000 0.0000 'International Tables Vol C Tables 4.2.6.8 and 6.1.1.4'
N N 0.0061 0.0033 'International Tables Vol C Tables 4.2.6.8 and 6.1.1.4'
F F 0.0171 0.0103 'International Tables Vol C Tables 4.2.6.8 and 6.1.1.4'
S S 0.1246 0.1234 'International Tables Vol C Tables 4.2.6.8 and 6.1.1.4'
Ni Ni 0.3393 1.1124 'International Tables Vol C Tables 4.2.6.8 and 6.1.1.4'

loop_
_geom_angle_atom_site_label_1
_geom_angle_atom_site_label_2
_geom_angle_atom_site_label_3
_geom_angle
_geom_angle_site_symmetry_1
_geom_angle_site_symmetry_3
_geom_angle_publ_flag
S4 Ni01 S2 179.72(11) . . ?
S4 Ni01 S3 91.41(10) . . ?
S2 Ni01 S3 88.87(10) . . ?
S4 Ni01 S1 87.58(11) . . ?
S2 Ni01 S1 92.14(12) . . ?
S3 Ni01 S1 178.99(12) . . ?
C1 S1 Ni01 104.8(4) . . ?
C2 S2 Ni01 103.1(4) . . ?
C5 S3 Ni01 104.4(3) . . ?
C6 S4 Ni01 105.8(3) . . ?
C2 C1 C3 121.3(12) . . ?
C2 C1 S1 119.7(9) . . ?
C3 C1 S1 119.1(11) . . ?
C1 C2 C4 119.7(11) . . ?
C1 C2 S2 120.3(8) . . ?
C4 C2 S2 120.0(10) . . ?
N1 C3 C1 173(2) . . ?
F1 C4 F2 107.4(9) . . ?
F1 C4 F2 107.4(9) . 6 ?
F2 C4 F2 105.3(12) . 6 ?
F1 C4 C2 111.8(12) . . ?
F2 C4 C2 112.3(8) . . ?
F2 C4 C2 112.3(8) 6 . ?
C6 C5 C7 126.1(8) . . ?
C6 C5 S3 119.7(7) . . ?
C7 C5 S3 114.2(6) . . ?
C5 C6 C8 123.7(10) . . ?
C5 C6 S4 118.7(7) . . ?
C8 C6 S4 117.6(8) . . ?
N2 C7 C5 178.4(12) . . ?
F4 C8 F3 103.0(9) . . ?
F4 C8 F3 103.0(9) . 6 ?
F3 C8 F3 102.3(12) . 6 ?
F4 C8 C6 117.0(12) . . ?
F3 C8 C6 114.9(8) . . ?
F3 C8 C6 114.9(8) 6 . ?
C1B N1B C3B 111.5(7) . 6_565 ?
C1B N1B C3B 111.5(7) . . ?
C3B N1B C3B 109.2(11) 6_565 . ?
C1B N1B C'3B 57(2) . . ?
C3B N1B C'3B 153(3) 6_565 . ?
C3B N1B C'3B 61.6(18) . . ?
C1B N1B C'3B 57(2) . 6_565 ?
C3B N1B C'3B 61.6(18) 6_565 6_565 ?
C3B N1B C'3B 153(3) . 6_565 ?
C'3B N1B C'3B 114(4) . 6_565 ?
C1B N1B C2B 109.4(10) . . ?
C3B N1B C2B 107.5(6) 6_565 . ?
C3B N1B C2B 107.5(6) . . ?
C'3B N1B C2B 99(3) . . ?
C'3B N1B C2B 99(3) 6_565 . ?
C1B N1B C'1B 129(2) . . ?
C3B N1B C'1B 54.6(5) 6_565 . ?
C3B N1B C'1B 54.6(5) . . ?
C'3B N1B C'1B 111(2) . . ?
C'3B N1B C'1B 111(2) 6_565 . ?
C2B N1B C'1B 122(2) . . ?

loop_
_geom_bond_atom_site_label_1
_geom_bond_atom_site_label_2
_geom_bond_distance
_geom_bond_site_symmetry_2
_geom_bond_publ_flag
Ni01 S4 2.130(3) . ?
Ni01 S2 2.131(3) . ?
Ni01 S3 2.136(2) . ?
Ni01 S1 2.158(3) . ?
S1 C1 1.666(13) . ?
S2 C2 1.733(10) . ?
S3 C5 1.730(9) . ?
S4 C6 1.706(9) . ?
C1 C2 1.389(16) . ?
C1 C3 1.429(17) . ?
C2 C4 1.500(15) . ?
C3 N1 1.047(17) . ?
C4 F1 1.321(17) . ?
C4 F2 1.326(10) . ?
C4 F2 1.326(10) 6 ?
C5 C6 1.377(12) . ?
C5 C7 1.454(13) . ?
C6 C8 1.418(15) . ?
C7 N2 1.102(13) . ?
C8 F4 1.272(15) . ?
C8 F3 1.296(10) . ?
C8 F3 1.296(10) 6 ?
C1B N1B 1.459(16) . ?
C'1B N1B 1.55(6) . ?
C2B N1B 1.504(12) . ?
C3B N1B 1.470(10) . ?
C'3B N1B 1.50(4) . ?
N1B C3B 1.470(10) 6_565 ?
N1B C'3B 1.50(4) 6_565 ?
